data_7202678
loop_
_publ_author_name
'Akutsu-Sato, Akane'
'Akutsu, Hiroki'
'Yamada, J.'
'Nakatsuji, S.'
'Turner, Scott S.'
'Day, Peter'

_publ_section_title
;
 Suppression of superconductivity in a molecular charge transfer salt
 by changing guest molecule:
 \b''-(BEDT-TTF)~4~[(H~3~O)Fe(C~2~O~4~)~3~](C~6~H~5~CN)x(C~5~H~5~N)~1-x~
;
_journal_coden_ASTM JMACEP
_journal_issue 24
_journal_name_full 'Journal of Materials Chemistry'
_journal_page_first 2497
_journal_page_last 2499
_journal_paper_doi 10.1039/b618832j
_journal_volume 17
_journal_year 2007
_chemical_formula_moiety (C10H8S8)4(H3O)Fe(C2O4)3(C7H5N)0.3793(C5H5N)0.6207
_chemical_formula_sum 'C51.76 H40 Fe N O13 S32'
_chemical_formula_weight 1965.77
_space_group_IT_number 15
_symmetry_cell_setting monoclinic
_symmetry_Int_Tables_number 15
_symmetry_space_group_name_Hall '-C 2yc'
_symmetry_space_group_name_H-M 'C 1 2/c 1'
_cell_angle_alpha 90.0000
_cell_angle_beta 92.6960(5)
_cell_angle_gamma 90.0000
_cell_formula_units_Z 4
_cell_length_a 10.2960(8)
_cell_length_b 20.064(3)
_cell_length_c 35.1951(8)
_cell_measurement_reflns_used 0
_cell_measurement_temperature 296.1
_cell_measurement_theta_max 0
_cell_measurement_theta_min 0
_cell_volume 7262.5(12)
_computing_cell_refinement DTREK
_computing_data_collection DTREK
_computing_data_reduction CrystalStructure
_computing_publication_material 'CrystalStructure 3.8'
_computing_structure_refinement CRYSTALS
_computing_structure_solution 'Isomorphous replacement method'
_diffrn_measured_fraction_theta_full 0.974
_diffrn_measured_fraction_theta_max 0.974
_diffrn_measurement_device_type 'Rigaku Quantum CCD'
_diffrn_measurement_method PHIOMEGA
_diffrn_radiation_type 'Mo K\a'
_diffrn_radiation_wavelength 0.71069
_diffrn_reflns_av_R_equivalents 0.079
_diffrn_reflns_limit_h_max 12
_diffrn_reflns_limit_h_min -13
_diffrn_reflns_limit_k_max 26
_diffrn_reflns_limit_k_min -24
_diffrn_reflns_limit_l_max 45
_diffrn_reflns_limit_l_min -45
_diffrn_reflns_number 31557
_diffrn_reflns_theta_full 27.49
_diffrn_reflns_theta_max 27.49
_exptl_absorpt_coefficient_mu 1.188
_exptl_absorpt_correction_T_max 1.7637
_exptl_absorpt_correction_T_min 0.4334
_exptl_absorpt_correction_type empirical
_exptl_absorpt_process_details
;
HIGASHI, T. (1995). Abscor - Empirical Absorption Correction,
Rigaku Corporation, Tokyo, Japan.
;
_exptl_crystal_colour black
_exptl_crystal_density_diffrn 1.798
_exptl_crystal_density_method 'not measured'
_exptl_crystal_description plate
_exptl_crystal_F_000 3998.24
_exptl_crystal_size_max 0.50
_exptl_crystal_size_mid 0.50
_exptl_crystal_size_min 0.08
_refine_diff_density_max 1.02
_refine_diff_density_min -1.11
_refine_ls_extinction_method none
_refine_ls_goodness_of_fit_ref 1.113
_refine_ls_hydrogen_treatment constr
_refine_ls_number_parameters 468
_refine_ls_number_reflns 4589
_refine_ls_R_factor_gt 0.0788
_refine_ls_shift/su_max 0.0000
_refine_ls_structure_factor_coef F
_refine_ls_weighting_details
;
Chebychev polynomial with 5 parameters (Carruthers & Watkin, 1979)
24.4908 1.6104 12.3899 12.0585 -2.3805
;
_refine_ls_weighting_scheme calc
_refine_ls_wR_factor_ref 0.0731
_reflns_number_gt 4589
_reflns_number_total 8132
_reflns_threshold_expression F^2^>2.0\s(F^2^)
_cod_data_source_file b618832j.txt
_cod_data_source_block '_AK#44'
_cod_original_cell_volume 7262.5(11)
_cod_original_formula_sum 'C51.76 H40 Fe N O13 S32 '
_cod_database_code 7202678

loop_
_symmetry_equiv_pos_site_id
_symmetry_equiv_pos_as_xyz
1 +X,+Y,+Z
2 -X,+Y,1/2-Z
3 -X,-Y,-Z
4 +X,-Y,1/2+Z
5 1/2+X,1/2+Y,+Z
6 1/2-X,1/2+Y,1/2-Z
7 1/2-X,1/2-Y,-Z
8 1/2+X,1/2-Y,1/2+Z

loop_
_atom_site_label
_atom_site_type_symbol
_atom_site_fract_x
_atom_site_fract_y
_atom_site_fract_z
_atom_site_U_iso_or_equiv
_atom_site_adp_type
_atom_site_occupancy
_atom_site_symmetry_multiplicity
_atom_site_calc_flag
_atom_site_refinement_flags
_atom_site_disorder_assembly
_atom_site_disorder_group
Fe(1) Fe 0.0000 0.41621(6) 0.2500 0.0376(3) Uani 1.00 2 d S . .
S(2) S 0.47318(15) 0.58885(9) -0.01866(4) 0.0431(4) Uani 1.00 1 d . . .
S(3) S 0.11501(15) 0.54383(8) 0.03766(4) 0.0411(4) Uani 1.00 1 d . . .
S(4) S 0.35030(14) 0.61855(9) 0.06151(4) 0.0430(4) Uani 1.00 1 d . . .
S(5) S 0.24129(15) 0.51233(9) -0.04320(4) 0.0407(4) Uani 1.00 1 d . . .
S(6) S 0.07720(15) 0.71445(9) -0.00858(5) 0.0430(4) Uani 1.00 1 d . . .
S(7) S -0.04202(15) 0.74613(9) 0.07338(4) 0.0440(4) Uani 1.00 1 d . . .
S(8) S -0.08525(16) 0.61053(9) -0.10865(5) 0.0473(4) Uani 1.00 1 d . . .
S(9) S -0.16304(15) 0.64333(8) -0.03117(4) 0.0410(4) Uani 1.00 1 d . . .
S(10) S -0.27946(15) 0.67391(8) 0.04969(5) 0.0423(4) Uani 1.00 1 d . . .
S(11) S -0.40918(18) 0.69413(9) 0.12165(5) 0.0538(5) Uani 1.00 1 d . . .
S(12) S 0.33048(16) 0.48229(10) -0.12001(5) 0.0506(4) Uani 1.00 1 d . . .
S(13) S 0.60915(17) 0.57059(11) -0.08915(5) 0.0595(5) Uani 1.00 1 d . . .
S(14) S -0.02204(16) 0.57263(9) 0.10788(5) 0.0479(4) Uani 1.00 1 d . . .
S(15) S 0.25450(19) 0.65770(10) 0.13642(5) 0.0551(5) Uani 1.00 1 d . . .
S(16) S -0.1215(2) 0.77633(11) 0.15032(5) 0.0603(5) Uani 1.00 1 d . . .
S(17) S 0.20538(16) 0.69322(9) -0.08014(5) 0.0485(4) Uani 1.00 1 d . . .
O(1) O -0.3243(5) 0.4988(2) 0.28695(15) 0.0674(17) Uani 1.00 1 d . . .
O(2) O -0.2772(4) 0.5461(2) 0.21497(14) 0.0622(16) Uani 1.00 1 d . . .
O(3) O -0.1525(4) 0.4317(2) 0.28262(12) 0.0471(12) Uani 1.00 1 d . . .
O(4) O -0.1021(4) 0.4802(2) 0.21651(12) 0.0463(12) Uani 1.00 1 d . . .
O(5) O 0.0730(4) 0.3394(2) 0.28077(12) 0.0491(13) Uani 1.00 1 d . . .
O(6) O 0.0883(5) 0.2280(2) 0.28135(16) 0.0717(18) Uani 1.00 1 d . . .
O(7) O -0.5000 0.5977(4) 0.2500 0.083(2) Uani 1.00 2 d S . .
N(1) N 0.5000 0.1216(17) 0.2500 0.094(12) Uiso 0.38(2) 2 d SP . .
N(2) N 0.5000 0.2413(14) 0.2500 0.131(6) Uiso 0.62(2) 2 d SP . .
C(1) C 0.0712(6) 0.6061(3) -0.12930(17) 0.0428(17) Uani 1.00 1 d . . .
C(2) C 0.1488(7) 0.6693(3) -0.1275(2) 0.051(2) Uani 1.00 1 d . . .
C(3) C -0.0439(5) 0.6479(3) -0.06498(17) 0.0362(15) Uani 1.00 1 d . . .
C(4) C 0.0667(5) 0.6805(2) -0.05399(17) 0.0356(15) Uani 1.00 1 d . . .
C(5) C -0.0760(5) 0.6880(3) 0.00350(16) 0.0360(15) Uani 1.00 1 d . . .
C(6) C -0.1267(5) 0.7010(2) 0.03796(16) 0.0367(15) Uani 1.00 1 d . . .
C(7) C -0.2733(5) 0.7085(2) 0.09503(17) 0.0370(16) Uani 1.00 1 d . . .
C(8) C -0.1641(5) 0.7410(3) 0.10627(18) 0.0405(17) Uani 1.00 1 d . . .
C(9) C -0.3320(8) 0.6957(4) 0.1680(2) 0.072(2) Uani 1.00 1 d . . .
C(10) C -0.2642(9) 0.7616(5) 0.1769(2) 0.080(3) Uani 1.00 1 d . . .
C(11) C 0.4724(10) 0.4983(8) -0.1434(2) 0.142(4) Uani 1.00 1 d . . .
C(12) C 0.5576(10) 0.5465(5) -0.1357(2) 0.096(3) Uani 1.00 1 d . . .
C(13) C 0.3645(5) 0.5190(3) -0.07543(16) 0.0358(15) Uani 1.00 1 d . . .
C(14) C 0.4707(5) 0.5553(3) -0.06410(17) 0.0387(16) Uani 1.00 1 d . . .
C(15) C 0.3207(5) 0.5599(2) -0.00798(15) 0.0345(14) Uani 1.00 1 d . . .
C(16) C 0.2670(5) 0.5733(3) 0.02627(16) 0.0369(15) Uani 1.00 1 d . . .
C(17) C 0.1148(5) 0.5835(2) 0.08175(17) 0.0373(15) Uani 1.00 1 d . . .
C(18) C 0.2224(5) 0.6180(3) 0.09295(16) 0.0367(16) Uani 1.00 1 d . . .
C(19) C 0.0509(12) 0.5739(8) 0.1544(2) 0.154(5) Uani 1.00 1 d . . .
C(20) C 0.1434(9) 0.6170(5) 0.1660(2) 0.093(3) Uani 1.00 1 d . . .
C(21) C -0.2323(6) 0.4768(3) 0.27047(18) 0.0424(17) Uani 1.00 1 d . . .
C(22) C -0.2038(6) 0.5047(3) 0.23045(18) 0.0441(18) Uani 1.00 1 d . . .
C(23) C 0.0471(6) 0.2807(3) 0.26788(19) 0.0471(19) Uani 1.00 1 d . . .
C(24) C 0.500000(10) 0.3702(14) 0.250000(10) 0.147(10) Uani 1.00 2 d S . .
C(25) C 0.5898(14) 0.3369(12) 0.2328(4) 0.159(7) Uani 1.00 1 d . . .
C(26) C 0.5922(11) 0.2702(9) 0.2299(3) 0.147(6) Uani 1.00 1 d . . .
C(27) C 0.5000 0.236(2) 0.2500 0.131(6) Uiso 0.38(2) 2 d SP . .
C(28) C 0.5000 0.1804(19) 0.2500 0.069(10) Uiso 0.38(2) 2 d SP . .
H(1) H 0.1208 0.5731 -0.1158 0.052 Uiso 1.00 1 c R . .
H(2) H 0.0587 0.5931 -0.1552 0.052 Uiso 1.00 1 c R . .
H(3) H 0.0941 0.7037 -0.1377 0.062 Uiso 1.00 1 c R . .
H(4) H 0.2224 0.6648 -0.1426 0.062 Uiso 1.00 1 c R . .
H(5) H -0.3957 0.6879 0.1861 0.087 Uiso 1.00 1 c R . .
H(6) H -0.2687 0.6612 0.1696 0.087 Uiso 1.00 1 c R . .
H(7) H -0.2392 0.7626 0.2033 0.096 Uiso 1.00 1 c R . .
H(8) H -0.3249 0.7963 0.1713 0.096 Uiso 1.00 1 c R . .
H(9) H 0.5223 0.4586 -0.1408 0.172 Uiso 1.00 1 c R . .
H(10) H 0.4447 0.5043 -0.1693 0.172 Uiso 1.00 1 c R . .
H(11) H 0.5195 0.5854 -0.1469 0.117 Uiso 1.00 1 c R . .
H(12) H 0.6341 0.5354 -0.1484 0.117 Uiso 1.00 1 c R . .
H(13) H -0.0187 0.5797 0.1709 0.186 Uiso 1.00 1 c R . .
H(14) H 0.0879 0.5309 0.1582 0.186 Uiso 1.00 1 c R . .
H(15) H 0.1963 0.5937 0.1844 0.112 Uiso 1.00 1 c R . .
H(16) H 0.0988 0.6520 0.1781 0.112 Uiso 1.00 1 c R . .
H(17) H 0.5000 0.4175 0.2500 0.174 Uiso 1.00 2 c R . .
H(18) H 0.6548 0.3616 0.2207 0.189 Uiso 1.00 1 c R . .
H(19) H 0.6533 0.2461 0.2158 0.175 Uiso 1.00 1 c R . .

loop_
_atom_site_aniso_label
_atom_site_aniso_U_11
_atom_site_aniso_U_22
_atom_site_aniso_U_33
_atom_site_aniso_U_12
_atom_site_aniso_U_13
_atom_site_aniso_U_23
Fe(1) 0.0447(7) 0.0388(7) 0.0298(6) 0.0000 0.0051(5) 0.0000
S(2) 0.0367(8) 0.0618(10) 0.0310(7) -0.0122(7) 0.0043(6) -0.0069(7)
S(3) 0.0373(7) 0.0477(9) 0.0386(8) -0.0099(6) 0.0049(6) -0.0058(6)
S(4) 0.0370(8) 0.0596(10) 0.0327(7) -0.0143(7) 0.0066(6) -0.0063(7)
S(5) 0.0365(7) 0.0498(9) 0.0362(7) -0.0111(6) 0.0052(6) -0.0076(6)
S(6) 0.0367(8) 0.0538(10) 0.0387(8) -0.0107(7) 0.0044(6) -0.0045(7)
S(7) 0.0396(8) 0.0552(10) 0.0373(8) -0.0091(7) 0.0030(6) -0.0072(7)
S(8) 0.0424(8) 0.0598(10) 0.0404(8) -0.0086(7) 0.0081(6) -0.0134(7)
S(9) 0.0354(7) 0.0522(9) 0.0359(7) -0.0072(7) 0.0066(6) -0.0071(7)
S(10) 0.0367(8) 0.0495(9) 0.0409(8) -0.0065(7) 0.0043(6) -0.0075(7)
S(11) 0.0513(10) 0.0535(11) 0.0586(10) -0.0036(8) 0.0250(8) -0.0035(8)
S(12) 0.0374(8) 0.0670(11) 0.0482(9) -0.0056(7) 0.0091(7) -0.0255(8)
S(13) 0.0442(9) 0.0885(14) 0.0470(9) -0.0257(9) 0.0166(7) -0.0198(9)
S(14) 0.0389(8) 0.0517(10) 0.0544(9) -0.0087(7) 0.0175(7) -0.0038(8)
S(15) 0.0647(11) 0.0630(12) 0.0389(9) -0.0203(9) 0.0156(7) -0.0112(8)
S(16) 0.0746(12) 0.0705(13) 0.0356(8) -0.0067(10) 0.0008(8) -0.0111(8)
S(17) 0.0369(8) 0.0617(11) 0.0478(9) -0.0103(7) 0.0101(6) -0.0040(8)
O(1) 0.063(3) 0.085(4) 0.056(3) 0.013(2) 0.031(2) 0.007(2)
O(2) 0.059(3) 0.077(3) 0.052(2) 0.021(2) 0.007(2) 0.010(2)
O(3) 0.050(2) 0.056(3) 0.036(2) 0.006(2) 0.0112(19) 0.004(2)
O(4) 0.047(2) 0.057(2) 0.036(2) 0.010(2) 0.0153(19) 0.007(2)
O(5) 0.068(3) 0.044(2) 0.035(2) 0.003(2) -0.000(2) 0.0027(19)
O(6) 0.090(4) 0.052(3) 0.073(3) 0.009(2) -0.000(3) 0.019(2)
O(7) 0.080(5) 0.066(5) 0.105(6) 0.0000 0.043(5) 0.0000
C(1) 0.049(3) 0.047(3) 0.034(3) 0.004(3) 0.012(2) -0.006(2)
C(2) 0.056(4) 0.049(4) 0.050(4) 0.002(3) 0.018(3) 0.001(3)
C(3) 0.035(3) 0.035(3) 0.039(3) 0.009(2) 0.006(2) -0.002(2)
C(4) 0.037(3) 0.034(3) 0.037(3) -0.001(2) 0.008(2) 0.001(2)
C(5) 0.035(3) 0.041(3) 0.032(2) 0.001(2) -0.000(2) 0.002(2)
C(6) 0.041(3) 0.036(3) 0.033(2) -0.005(2) -0.000(2) 0.004(2)
C(7) 0.046(3) 0.029(3) 0.036(3) 0.004(2) 0.008(2) -0.004(2)
C(8) 0.041(3) 0.042(3) 0.038(3) -0.000(2) 0.003(2) 0.001(2)
C(9) 0.072(5) 0.078(5) 0.068(5) 0.010(4) 0.024(4) 0.015(4)
C(10) 0.088(6) 0.115(7) 0.038(4) 0.022(5) 0.010(3) -0.007(4)
C(11) 0.092(7) 0.292(17) 0.045(4) -0.107(10) 0.032(4) -0.049(7)
C(12) 0.117(7) 0.123(8) 0.052(4) -0.074(7) 0.039(5) -0.034(5)
C(13) 0.032(2) 0.044(3) 0.032(2) -0.001(2) 0.004(2) -0.010(2)
C(14) 0.034(3) 0.045(3) 0.038(3) -0.007(2) 0.012(2) -0.010(2)
C(15) 0.037(2) 0.042(3) 0.024(2) -0.003(2) 0.004(2) -0.000(2)
C(16) 0.034(2) 0.044(3) 0.032(2) -0.001(2) -0.003(2) 0.002(2)
C(17) 0.039(3) 0.033(3) 0.042(3) -0.002(2) 0.013(2) 0.003(2)
C(18) 0.044(3) 0.034(3) 0.034(3) -0.003(2) 0.010(2) -0.002(2)
C(19) 0.150(10) 0.270(18) 0.045(5) -0.147(12) 0.020(5) 0.016(7)
C(20) 0.085(6) 0.145(9) 0.051(4) -0.046(6) 0.012(4) 0.007(5)
C(21) 0.039(3) 0.051(3) 0.038(3) -0.006(2) 0.015(2) -0.007(2)
C(22) 0.053(3) 0.036(3) 0.044(3) -0.005(3) 0.006(2) -0.002(2)
C(23) 0.056(4) 0.043(3) 0.043(3) -0.000(3) 0.011(2) 0.003(3)
C(24) 0.113(17) 0.19(2) 0.129(19) 0.0000 -0.065(15) 0.0000
C(25) 0.083(10) 0.26(2) 0.124(13) 0.002(13) -0.027(8) -0.042(15)
C(26) 0.084(8) 0.28(2) 0.076(7) 0.051(12) -0.048(6) -0.067(11)

loop_
_atom_type_symbol
_atom_type_description
_atom_type_scat_dispersion_real
_atom_type_scat_dispersion_imag
_atom_type_scat_source
C C 0.003 0.002
;
International Tables for Crystallography
(1992, Vol. C, Tables 4.2.6.8 and 6.1.1.4)
;
H H 0.000 0.000
;
International Tables for Crystallography
(1992, Vol. C, Table 6.1.1.4)
;
N N 0.006 0.003
;
International Tables for Crystallography
(1992, Vol. C, Tables 4.2.6.8 and 6.1.1.4)
;
O O 0.011 0.006
;
International Tables for Crystallography
(1992, Vol. C, Tables 4.2.6.8 and 6.1.1.4)
;
S S 0.125 0.123
;
International Tables for Crystallography
(1992, Vol. C, Tables 4.2.6.8 and 6.1.1.4)
;
Fe Fe 0.346 0.844
;
International Tables for Crystallography
(1992, Vol. C, Tables 4.2.6.8 and 6.1.1.4)
;

loop_
_geom_angle_atom_site_label_1
_geom_angle_atom_site_label_2
_geom_angle_atom_site_label_3
_geom_angle
_geom_angle_publ_flag
_geom_angle_site_symmetry_1
_geom_angle_site_symmetry_2
_geom_angle_site_symmetry_3
O(3) Fe(1) O(3) 162.19(19) yes . . 2_555
O(3) Fe(1) O(4) 80.48(17) yes . . .
O(3) Fe(1) O(4) 88.13(17) yes . . 2_555
O(3) Fe(1) O(5) 95.36(18) yes . . .
O(3) Fe(1) O(5) 98.28(18) yes . . 2_555
O(3) Fe(1) O(4) 88.13(17) yes 2_555 . .
O(3) Fe(1) O(4) 80.48(17) yes 2_555 . 2_555
O(3) Fe(1) O(5) 98.28(18) yes 2_555 . .
O(3) Fe(1) O(5) 95.36(18) yes 2_555 . 2_555
O(4) Fe(1) O(4) 100.49(18) yes . . 2_555
O(4) Fe(1) O(5) 168.45(18) yes . . .
O(4) Fe(1) O(5) 90.09(18) yes . . 2_555
O(4) Fe(1) O(5) 90.09(17) yes 2_555 . .
O(4) Fe(1) O(5) 168.45(18) yes 2_555 . 2_555
O(5) Fe(1) O(5) 79.79(18) yes . . 2_555
C(14) S(2) C(15) 95.5(2) yes . . .
C(16) S(3) C(17) 95.1(2) yes . . .
C(16) S(4) C(18) 95.0(2) yes . . .
C(13) S(5) C(15) 95.1(2) yes . . .
C(4) S(6) C(5) 95.0(2) yes . . .
C(6) S(7) C(8) 95.3(2) yes . . .
C(1) S(8) C(3) 101.0(2) yes . . .
C(3) S(9) C(5) 95.5(2) yes . . .
C(6) S(10) C(7) 95.7(2) yes . . .
C(7) S(11) C(9) 98.9(3) yes . . .
C(11) S(12) C(13) 102.0(4) yes . . .
C(12) S(13) C(14) 101.8(4) yes . . .
C(17) S(14) C(19) 99.7(4) yes . . .
C(18) S(15) C(20) 101.7(3) yes . . .
C(8) S(16) C(10) 102.6(3) yes . . .
C(2) S(17) C(4) 102.2(3) yes . . .
Fe(1) O(3) C(21) 115.1(3) yes . . .
Fe(1) O(4) C(22) 115.9(3) yes . . .
Fe(1) O(5) C(23) 116.5(4) yes . . .
C(26) N(2) C(26) 129(2) yes . . 2_655
C(26) N(2) C(27) 115.6(13) yes . . .
C(26) N(2) C(28) 115.6(13) yes . . .
C(26) N(2) C(27) 115.6(13) yes 2_655 . .
C(26) N(2) C(28) 115.6(13) yes 2_655 . .
C(27) N(2) C(28) 0.0000 yes . . .
S(8) C(1) C(2) 115.3(4) yes . . .
S(17) C(2) C(1) 114.4(4) yes . . .
S(8) C(3) S(9) 115.2(3) yes . . .
S(8) C(3) C(4) 128.8(4) yes . . .
S(9) C(3) C(4) 116.0(4) yes . . .
S(6) C(4) S(17) 114.2(3) yes . . .
S(6) C(4) C(3) 117.9(4) yes . . .
S(17) C(4) C(3) 128.0(4) yes . . .
S(6) C(5) S(9) 115.6(3) yes . . .
S(6) C(5) C(6) 123.2(4) yes . . .
S(9) C(5) C(6) 121.2(4) yes . . .
S(7) C(6) S(10) 115.0(3) yes . . .
S(7) C(6) C(5) 122.4(4) yes . . .
S(10) C(6) C(5) 122.6(4) yes . . .
S(10) C(7) S(11) 115.6(3) yes . . .
S(10) C(7) C(8) 117.3(4) yes . . .
S(11) C(7) C(8) 127.1(4) yes . . .
S(7) C(8) S(16) 113.9(3) yes . . .
S(7) C(8) C(7) 116.8(4) yes . . .
S(16) C(8) C(7) 129.2(5) yes . . .
S(11) C(9) C(10) 112.7(6) yes . . .
S(16) C(10) C(9) 114.3(6) yes . . .
S(12) C(11) C(12) 127.0(9) yes . . .
S(13) C(12) C(11) 123.8(7) yes . . .
S(5) C(13) S(12) 115.4(3) yes . . .
S(5) C(13) C(14) 116.7(4) yes . . .
S(12) C(13) C(14) 127.7(4) yes . . .
S(2) C(14) S(13) 115.0(3) yes . . .
S(2) C(14) C(13) 117.1(4) yes . . .
S(13) C(14) C(13) 127.9(4) yes . . .
S(2) C(15) S(5) 115.5(3) yes . . .
S(2) C(15) C(16) 122.0(4) yes . . .
S(5) C(15) C(16) 122.5(4) yes . . .
S(3) C(16) S(4) 115.7(3) yes . . .
S(3) C(16) C(15) 122.6(4) yes . . .
S(4) C(16) C(15) 121.6(4) yes . . .
S(3) C(17) S(14) 116.8(3) yes . . .
S(3) C(17) C(18) 117.3(4) yes . . .
S(14) C(17) C(18) 125.9(4) yes . . .
S(4) C(18) S(15) 115.6(3) yes . . .
S(4) C(18) C(17) 116.6(4) yes . . .
S(15) C(18) C(17) 127.6(4) yes . . .
S(14) C(19) C(20) 124.0(9) yes . . .
S(15) C(20) C(19) 125.8(7) yes . . .
O(1) C(21) O(3) 126.7(6) yes . . .
O(1) C(21) C(22) 119.0(5) yes . . .
O(3) C(21) C(22) 114.3(5) yes . . .
O(2) C(22) O(4) 126.0(6) yes . . .
O(2) C(22) C(21) 120.3(5) yes . . .
O(4) C(22) C(21) 113.7(5) yes . . .
O(5) C(23) O(6) 126.2(6) yes . . .
O(5) C(23) C(23) 113.4(5) yes . . 2_555
O(6) C(23) C(23) 120.3(6) yes . . 2_555
C(25) C(24) C(25) 119(2) yes . . 2_655
C(24) C(25) C(26) 124.0(18) yes . . .
N(2) C(26) C(25) 112.0(16) yes . . .
N(2) C(26) C(27) 4.2(19) yes . . .
C(25) C(26) C(27) 116.2(19) yes . . .
N(2) C(27) C(26) 60.2(17) yes . . .
N(2) C(27) C(26) 60.2(17) yes . . 2_655
N(2) C(27) C(28) 180.0000 yes . . .
C(26) C(27) C(26) 120(3) yes . . 2_655
C(26) C(27) C(28) 119.8(17) yes . . .
C(26) C(27) C(28) 119.8(17) yes 2_655 . .
N(1) C(28) N(2) 180.0000 yes . . .
N(1) C(28) C(27) 180.0000 yes . . .
N(2) C(28) C(27) 0.0000 yes . . .
S(8) C(1) H(1) 107.6 no . . .
S(8) C(1) H(2) 108.5 no . . .
C(2) C(1) H(1) 107.2 no . . .
C(2) C(1) H(2) 108.7 no . . .
H(1) C(1) H(2) 109.4 no . . .
S(17) C(2) H(3) 108.4 no . . .
S(17) C(2) H(4) 108.1 no . . .
C(1) C(2) H(3) 107.0 no . . .
C(1) C(2) H(4) 109.5 no . . .
H(3) C(2) H(4) 109.5 no . . .
S(11) C(9) H(5) 108.7 no . . .
S(11) C(9) H(6) 108.5 no . . .
C(10) C(9) H(5) 109.2 no . . .
C(10) C(9) H(6) 108.3 no . . .
H(5) C(9) H(6) 109.5 no . . .
S(16) C(10) H(7) 108.3 no . . .
S(16) C(10) H(8) 108.4 no . . .
C(9) C(10) H(7) 108.7 no . . .
C(9) C(10) H(8) 107.6 no . . .
H(7) C(10) H(8) 109.5 no . . .
S(12) C(11) H(9) 105.2 no . . .
S(12) C(11) H(10) 104.8 no . . .
C(12) C(11) H(9) 104.1 no . . .
C(12) C(11) H(10) 105.7 no . . .
H(9) C(11) H(10) 109.5 no . . .
S(13) C(12) H(11) 105.1 no . . .
S(13) C(12) H(12) 106.4 no . . .
C(11) C(12) H(11) 104.9 no . . .
C(11) C(12) H(12) 106.7 no . . .
H(11) C(12) H(12) 109.5 no . . .
S(14) C(19) H(13) 105.5 no . . .
S(14) C(19) H(14) 105.5 no . . .
C(20) C(19) H(13) 106.3 no . . .
C(20) C(19) H(14) 105.6 no . . .
H(13) C(19) H(14) 109.5 no . . .
S(15) C(20) H(15) 105.1 no . . .
S(15) C(20) H(16) 105.1 no . . .
C(19) C(20) H(15) 105.6 no . . .
C(19) C(20) H(16) 105.2 no . . .
H(15) C(20) H(16) 109.5 no . . .
C(25) C(24) H(17) 120.6 no . . .
C(25) C(24) H(17) 120.6 no 2_655 . .
C(24) C(25) H(18) 117.9 no . . .
C(26) C(25) H(18) 118.0 no . . .
N(2) C(26) H(19) 123.9 no . . .
C(25) C(26) H(19) 124.1 no . . .
C(27) C(26) H(19) 119.7 no . . .

loop_
_geom_bond_atom_site_label_1
_geom_bond_atom_site_label_2
_geom_bond_distance
_geom_bond_publ_flag
_geom_bond_site_symmetry_1
_geom_bond_site_symmetry_2
Fe(1) O(3) 2.013(4) yes . .
Fe(1) O(3) 2.013(4) yes . 2_555
Fe(1) O(4) 2.006(4) yes . .
Fe(1) O(4) 2.006(4) yes . 2_555
Fe(1) O(5) 2.009(4) yes . .
Fe(1) O(5) 2.009(4) yes . 2_555
S(2) C(14) 1.734(6) yes . .
S(2) C(15) 1.732(6) yes . .
S(3) C(16) 1.738(6) yes . .
S(3) C(17) 1.744(6) yes . .
S(4) C(16) 1.731(5) yes . .
S(4) C(18) 1.759(6) yes . .
S(5) C(13) 1.746(5) yes . .
S(5) C(15) 1.738(5) yes . .
S(6) C(4) 1.736(6) yes . .
S(6) C(5) 1.737(6) yes . .
S(7) C(6) 1.741(5) yes . .
S(7) C(8) 1.752(6) yes . .
S(8) C(1) 1.800(6) yes . .
S(8) C(3) 1.745(6) yes . .
S(9) C(3) 1.752(6) yes . .
S(9) C(5) 1.729(5) yes . .
S(10) C(6) 1.733(6) yes . .
S(10) C(7) 1.739(6) yes . .
S(11) C(7) 1.744(6) yes . .
S(11) C(9) 1.781(8) yes . .
S(12) C(11) 1.740(10) yes . .
S(12) C(13) 1.754(5) yes . .
S(13) C(12) 1.765(8) yes . .
S(13) C(14) 1.738(6) yes . .
S(14) C(17) 1.732(6) yes . .
S(14) C(19) 1.768(9) yes . .
S(15) C(18) 1.743(5) yes . .
S(15) C(20) 1.781(10) yes . .
S(16) C(8) 1.742(6) yes . .
S(16) C(10) 1.803(9) yes . .
S(17) C(2) 1.805(7) yes . .
S(17) C(4) 1.753(6) yes . .
O(1) C(21) 1.217(8) yes . .
O(2) C(22) 1.233(8) yes . .
O(3) C(21) 1.281(7) yes . .
O(4) C(22) 1.275(8) yes . .
O(5) C(23) 1.285(8) yes . .
O(6) C(23) 1.226(8) yes . .
N(1) C(28) 1.18(5) yes . .
N(2) C(26) 1.342(18) yes . .
N(2) C(26) 1.342(18) yes . 2_655
N(2) C(27) 0.11(5) yes . .
N(2) C(28) 1.22(4) yes . .
C(1) C(2) 1.498(9) yes . .
C(3) C(4) 1.354(8) yes . .
C(5) C(6) 1.368(8) yes . .
C(7) C(8) 1.343(8) yes . .
C(9) C(10) 1.521(13) yes . .
C(11) C(12) 1.325(17) yes . .
C(13) C(14) 1.358(8) yes . .
C(15) C(16) 1.376(7) yes . .
C(17) C(18) 1.350(8) yes . .
C(19) C(20) 1.336(17) yes . .
C(21) C(22) 1.556(9) yes . .
C(23) C(23) 1.553(9) yes . 2_555
C(24) C(25) 1.31(2) yes . .
C(24) C(25) 1.31(2) yes . 2_655
C(25) C(26) 1.34(3) yes . .
C(26) C(27) 1.40(2) yes . .
C(27) C(28) 1.11(5) yes . .
C(1) H(1) 0.950 no . .
C(1) H(2) 0.950 no . .
C(2) H(3) 0.950 no . .
C(2) H(4) 0.950 no . .
C(9) H(5) 0.950 no . .
C(9) H(6) 0.950 no . .
C(10) H(7) 0.950 no . .
C(10) H(8) 0.950 no . .
C(11) H(9) 0.950 no . .
C(11) H(10) 0.950 no . .
C(12) H(11) 0.950 no . .
C(12) H(12) 0.950 no . .
C(19) H(13) 0.950 no . .
C(19) H(14) 0.950 no . .
C(20) H(15) 0.950 no . .
C(20) H(16) 0.950 no . .
C(24) H(17) 0.950 no . .
C(25) H(18) 0.950 no . .
C(26) H(19) 0.950 no . .

loop_
_geom_contact_atom_site_label_1
_geom_contact_atom_site_label_2
_geom_contact_distance
_geom_contact_publ_flag
_geom_contact_site_symmetry_1
_geom_contact_site_symmetry_2
S(3) C(5) 3.668(6) ? . .
S(4) S(11) 3.524(2) ? . 1_655
S(5) S(14) 3.564(2) ? . 3_565
S(6) C(16) 3.622(6) ? . .
S(7) S(14) 3.689(2) ? . .
S(7) S(17) 3.671(2) ? . 7_565
S(7) C(17) 3.647(6) ? . .
S(8) S(13) 3.349(2) ? . 1_455
S(9) S(13) 3.368(2) ? . 1_455
S(10) C(5) 3.624(6) ? . 7_465
S(11) S(4) 3.524(2) ? . 1_455
S(11) S(12) 3.632(2) ? . 3_565
S(11) S(15) 3.601(2) ? . 1_455
S(11) C(2) 3.699(7) ? . 7_465
S(12) S(11) 3.632(2) ? . 3_565
S(12) S(14) 3.407(2) ? . 3_565
S(12) O(2) 3.409(5) ? . 3_565
S(12) C(1) 3.651(6) ? . .
S(13) S(8) 3.349(2) ? . 1_655
S(13) S(9) 3.368(2) ? . 1_655
S(14) S(5) 3.564(2) ? . 3_565
S(14) S(7) 3.689(2) ? . .
S(14) S(12) 3.407(2) ? . 3_565
S(14) C(6) 3.688(5) ? . .
S(14) C(8) 3.681(6) ? . .
S(15) S(11) 3.601(2) ? . 1_655
S(15) S(17) 3.622(2) ? . 7_565
S(15) O(6) 3.542(5) ? . 6_555
S(15) C(2) 3.629(7) ? . 7_565
S(16) C(12) 3.655(11) ? . 7_565
S(16) C(26) 3.481(11) ? . 5_455
S(17) S(7) 3.671(2) ? . 7_565
S(17) S(15) 3.622(2) ? . 7_565
O(1) O(7) 2.946(7) ? . .
O(1) C(11) 3.298(11) ? . 4_465
O(1) C(12) 3.166(10) ? . 4_465
O(1) C(20) 3.398(11) ? . 2_555
O(1) C(24) 3.38(2) ? . 1_455
O(2) S(12) 3.409(5) ? . 3_565
O(2) O(7) 2.850(6) ? . .
O(2) N(1) 3.411(16) ? . 5_455
O(2) C(9) 3.461(10) ? . .
O(2) C(11) 3.272(11) ? . 3_565
O(3) C(25) 3.645(19) ? . 1_455
O(4) N(1) 3.23(3) ? . 5_455
O(4) C(1) 3.551(7) ? . 3_565
O(4) C(19) 3.336(13) ? . .
O(5) C(1) 3.350(7) ? . 4_565
O(5) C(2) 3.290(8) ? . 4_565
O(5) C(25) 3.527(16) ? . 2_655
O(6) S(15) 3.542(5) ? . 6_545
O(6) O(7) 2.964(9) ? . 5_545
O(6) C(9) 3.317(10) ? . 6_445
O(6) C(26) 3.438(13) ? . 2_655
O(7) O(1) 2.946(7) ? . .
O(7) O(1) 2.946(7) ? . 2_455
O(7) O(2) 2.850(6) ? . .
O(7) O(2) 2.850(6) ? . 2_455
O(7) O(6) 2.964(9) ? . 5_455
O(7) O(6) 2.964(9) ? . 6_455
O(7) C(22) 3.668(7) ? . .
O(7) C(22) 3.668(7) ? . 2_455
N(1) O(2) 3.411(16) ? . 5_545
N(1) O(2) 3.411(16) ? . 6_545
N(1) O(4) 3.23(3) ? . 5_545
N(1) O(4) 3.23(3) ? . 6_545
N(1) C(19) 3.562(13) ? . 5_545
N(1) C(19) 3.562(13) ? . 6_545
N(1) C(20) 3.367(9) ? . 5_545
N(1) C(20) 3.367(9) ? . 6_545
N(1) C(22) 3.20(2) ? . 5_545
N(1) C(22) 3.20(2) ? . 6_545
N(2) C(10) 3.677(9) ? . 5_545
N(2) C(10) 3.677(9) ? . 6_545
C(1) S(12) 3.651(6) ? . .
C(1) O(4) 3.551(7) ? . 3_565
C(1) O(5) 3.350(7) ? . 4_564
C(2) S(11) 3.699(7) ? . 7_465
C(2) S(15) 3.629(7) ? . 7_565
C(2) O(5) 3.290(8) ? . 4_564
C(3) C(7) 3.574(8) ? . 7_465
C(5) S(3) 3.668(6) ? . .
C(5) S(10) 3.624(6) ? . 7_465
C(6) S(14) 3.688(5) ? . .
C(7) C(3) 3.574(8) ? . 7_465
C(8) S(14) 3.681(6) ? . .
C(9) O(2) 3.461(10) ? . .
C(9) O(6) 3.317(10) ? . 6_455
C(9) C(23) 3.658(11) ? . 6_455
C(10) N(2) 3.677(9) ? . 5_455
C(10) C(23) 3.597(11) ? . 6_455
C(10) C(26) 3.657(13) ? . 6_555
C(10) C(27) 3.691(10) ? . 5_455
C(11) O(1) 3.298(11) ? . 4_664
C(11) O(2) 3.272(11) ? . 3_565
C(12) S(16) 3.655(11) ? . 7_565
C(12) O(1) 3.166(10) ? . 4_664
C(16) S(6) 3.622(6) ? . .
C(17) S(7) 3.647(6) ? . .
C(19) O(4) 3.336(13) ? . .
C(19) N(1) 3.562(13) ? . 5_455
C(20) O(1) 3.398(11) ? . 2_555
C(20) N(1) 3.367(9) ? . 5_455
C(20) C(21) 3.682(12) ? . 2_555
C(20) C(28) 3.598(16) ? . 5_455
C(21) C(20) 3.682(12) ? . 2_555
C(21) C(24) 3.537(18) ? . 1_455
C(21) C(25) 3.57(2) ? . 1_455
C(22) O(7) 3.668(7) ? . .
C(22) N(1) 3.20(2) ? . 5_455
C(23) C(9) 3.658(11) ? . 6_445
C(23) C(10) 3.597(11) ? . 6_445
C(24) O(1) 3.38(2) ? . 1_655
C(24) O(1) 3.38(2) ? . 2_555
C(24) C(21) 3.537(18) ? . 1_655
C(24) C(21) 3.537(18) ? . 2_555
C(25) O(3) 3.645(19) ? . 1_655
C(25) O(5) 3.527(16) ? . 2_655
C(25) C(21) 3.57(2) ? . 1_655
C(26) S(16) 3.481(11) ? . 5_545
C(26) O(6) 3.438(13) ? . 2_655
C(26) C(10) 3.657(13) ? . 6_545
C(27) C(10) 3.691(10) ? . 5_545
C(27) C(10) 3.691(10) ? . 6_545
C(28) C(20) 3.598(16) ? . 5_545
C(28) C(20) 3.598(16) ? . 6_545
Fe(1) H(2) 3.369 ? . 3_565
Fe(1) H(2) 3.369 ? . 4_565
S(4) H(9) 3.401 ? . 3_665
S(5) H(1) 3.043 ? . .
S(8) H(8) 3.004 ? . 7_465
S(8) H(12) 3.493 ? . 1_455
S(8) H(14) 3.330 ? . 3_565
S(11) H(3) 2.872 ? . 7_465
S(11) H(9) 3.358 ? . 3_565
S(12) H(1) 2.834 ? . .
S(12) H(6) 3.411 ? . 3_565
S(14) H(1) 3.113 ? . 3_565
S(15) H(3) 3.188 ? . 7_565
S(15) H(4) 3.576 ? . 7_565
S(15) H(9) 3.274 ? . 3_665
S(15) H(19) 3.509 ? . 5_455
S(16) H(11) 2.971 ? . 7_565
S(16) H(16) 3.481 ? . .
S(16) H(19) 3.615 ? . 5_455
O(1) H(9) 3.172 ? . 4_465
O(1) H(10) 2.895 ? . 4_465
O(1) H(11) 3.348 ? . 4_465
O(1) H(12) 2.433 ? . 4_465
O(1) H(14) 3.103 ? . 2_555
O(1) H(15) 2.501 ? . 2_555
O(1) H(17) 2.720 ? . 1_455
O(1) H(18) 3.607 ? . 1_455
O(2) H(5) 3.240 ? . .
O(2) H(6) 2.812 ? . .
O(2) H(9) 3.545 ? . 3_565
O(2) H(10) 2.514 ? . 3_565
O(2) H(13) 3.215 ? . .
O(3) H(2) 3.054 ? . 4_565
O(3) H(7) 3.614 ? . 6_445
O(3) H(8) 3.179 ? . 6_445
O(3) H(12) 3.414 ? . 4_465
O(3) H(14) 2.935 ? . 2_555
O(3) H(15) 3.486 ? . 2_555
O(3) H(18) 3.203 ? . 1_455
O(4) H(1) 3.698 ? . 3_565
O(4) H(2) 2.667 ? . 3_565
O(4) H(13) 2.727 ? . .
O(4) H(14) 3.076 ? . .
O(4) H(18) 3.461 ? . 1_455
O(5) H(2) 2.640 ? . 4_565
O(5) H(3) 2.995 ? . 4_565
O(5) H(4) 3.043 ? . 4_565
O(5) H(8) 3.244 ? . 6_445
O(5) H(18) 2.841 ? . 2_655
O(5) H(19) 3.380 ? . 2_655
O(6) H(3) 3.160 ? . 4_565
O(6) H(4) 3.654 ? . 4_565
O(6) H(5) 3.458 ? . 5_545
O(6) H(5) 2.470 ? . 6_445
O(6) H(7) 3.413 ? . 5_545
O(6) H(8) 3.526 ? . 6_445
O(6) H(15) 3.658 ? . 6_545
O(6) H(19) 2.683 ? . 2_655
O(7) H(5) 3.115 ? . .
O(7) H(5) 3.115 ? . 2_455
O(7) H(10) 3.569 ? . 3_565
O(7) H(10) 3.569 ? . 4_465
O(7) H(17) 3.615 ? . 1_455
N(1) H(13) 2.908 ? . 5_545
N(1) H(13) 2.908 ? . 6_545
N(1) H(15) 3.188 ? . 5_545
N(1) H(15) 3.188 ? . 6_545
N(1) H(16) 2.838 ? . 5_545
N(1) H(16) 2.838 ? . 6_545
N(2) H(7) 2.928 ? . 5_545
N(2) H(7) 2.928 ? . 6_545
N(2) H(16) 3.300 ? . 5_545
N(2) H(16) 3.300 ? . 6_545
C(1) H(8) 3.478 ? . 7_465
C(1) H(14) 3.335 ? . 3_565
C(2) H(8) 3.673 ? . 7_465
C(9) H(3) 3.497 ? . 7_465
C(10) H(3) 3.673 ? . 7_465
C(13) H(1) 3.026 ? . .
C(18) H(9) 3.419 ? . 3_665
C(19) H(1) 3.667 ? . 3_565
C(19) H(2) 3.538 ? . 3_565
C(20) H(19) 3.127 ? . 5_455
C(21) H(12) 3.236 ? . 4_465
C(21) H(14) 3.057 ? . 2_555
C(21) H(15) 2.846 ? . 2_555
C(21) H(17) 3.057 ? . 1_455
C(21) H(18) 3.094 ? . 1_455
C(22) H(2) 3.671 ? . 3_565
C(22) H(10) 3.212 ? . 3_565
C(22) H(13) 3.267 ? . .
C(22) H(15) 3.486 ? . 2_555
C(22) H(17) 3.609 ? . 1_455
C(22) H(18) 3.229 ? . 1_455
C(23) H(3) 3.351 ? . 4_565
C(23) H(5) 3.500 ? . 5_545
C(23) H(5) 2.959 ? . 6_445
C(23) H(7) 3.258 ? . 5_545
C(23) H(7) 3.393 ? . 6_445
C(23) H(8) 3.221 ? . 6_445
C(23) H(18) 3.479 ? . 2_655
C(23) H(19) 3.187 ? . 2_655
C(24) H(7) 3.613 ? . 5_545
C(24) H(7) 3.613 ? . 6_545
C(25) H(7) 3.053 ? . 6_545
C(25) H(11) 3.540 ? . 3_665
C(26) H(7) 3.499 ? . 5_545
C(26) H(7) 2.742 ? . 6_545
C(26) H(16) 2.993 ? . 5_545
C(27) H(7) 2.947 ? . 5_545
C(27) H(7) 2.947 ? . 6_545
C(27) H(16) 3.239 ? . 5_545
C(27) H(16) 3.239 ? . 6_545
C(28) H(7) 3.333 ? . 5_545
C(28) H(7) 3.333 ? . 6_545
C(28) H(13) 3.440 ? . 5_545
C(28) H(13) 3.440 ? . 6_545
C(28) H(15) 3.589 ? . 5_545
C(28) H(15) 3.589 ? . 6_545
C(28) H(16) 2.830 ? . 5_545
C(28) H(16) 2.830 ? . 6_545
H(1) S(5) 3.043 ? . .
H(1) S(12) 2.834 ? . .
H(1) S(14) 3.113 ? . 3_565
H(1) O(4) 3.698 ? . 3_565
H(1) C(13) 3.026 ? . .
H(1) C(19) 3.667 ? . 3_565
H(1) H(14) 3.301 ? . 3_565
H(2) Fe(1) 3.369 ? . 3_565
H(2) O(3) 3.054 ? . 4_564
H(2) O(4) 2.667 ? . 3_565
H(2) O(5) 2.640 ? . 4_564
H(2) C(19) 3.538 ? . 3_565
H(2) C(22) 3.671 ? . 3_565
H(2) H(8) 3.303 ? . 7_465
H(2) H(13) 3.532 ? . 3_565
H(2) H(14) 2.911 ? . 3_565
H(3) S(11) 2.872 ? . 7_465
H(3) S(15) 3.188 ? . 7_565
H(3) O(5) 2.995 ? . 4_564
H(3) O(6) 3.160 ? . 4_564
H(3) C(9) 3.497 ? . 7_465
H(3) C(10) 3.673 ? . 7_465
H(3) C(23) 3.351 ? . 4_564
H(3) H(5) 3.389 ? . 7_465
H(3) H(8) 2.962 ? . 7_465
H(4) S(15) 3.576 ? . 7_565
H(4) O(5) 3.043 ? . 4_564
H(4) O(6) 3.654 ? . 4_564
H(4) H(11) 3.458 ? . .
H(4) H(18) 3.124 ? . 3_665
H(4) H(19) 3.433 ? . 3_665
H(5) O(2) 3.240 ? . .
H(5) O(6) 3.458 ? . 5_455
H(5) O(6) 2.470 ? . 6_455
H(5) O(7) 3.115 ? . .
H(5) C(23) 3.500 ? . 5_455
H(5) C(23) 2.959 ? . 6_455
H(5) H(3) 3.389 ? . 7_465
H(5) H(9) 3.561 ? . 3_565
H(6) S(12) 3.411 ? . 3_565
H(6) O(2) 2.812 ? . .
H(6) H(9) 3.657 ? . 3_565
H(6) H(13) 3.049 ? . .
H(7) O(3) 3.614 ? . 6_455
H(7) O(6) 3.413 ? . 5_455
H(7) N(2) 2.928 ? . 5_455
H(7) C(23) 3.258 ? . 5_455
H(7) C(23) 3.393 ? . 6_455
H(7) C(24) 3.613 ? . 5_455
H(7) C(25) 3.053 ? . 6_555
H(7) C(26) 3.499 ? . 5_455
H(7) C(26) 2.742 ? . 6_555
H(7) C(27) 2.947 ? . 5_455
H(7) C(28) 3.333 ? . 5_455
H(7) H(18) 3.414 ? . 6_555
H(7) H(19) 2.961 ? . 6_555
H(8) S(8) 3.004 ? . 7_465
H(8) O(3) 3.179 ? . 6_455
H(8) O(5) 3.244 ? . 6_455
H(8) O(6) 3.526 ? . 6_455
H(8) C(1) 3.478 ? . 7_465
H(8) C(2) 3.673 ? . 7_465
H(8) C(23) 3.221 ? . 6_455
H(8) H(2) 3.303 ? . 7_465
H(8) H(3) 2.962 ? . 7_465
H(9) S(4) 3.401 ? . 3_665
H(9) S(11) 3.358 ? . 3_565
H(9) S(15) 3.274 ? . 3_665
H(9) O(1) 3.172 ? . 4_664
H(9) O(2) 3.545 ? . 3_565
H(9) C(18) 3.419 ? . 3_665
H(9) H(5) 3.561 ? . 3_565
H(9) H(6) 3.657 ? . 3_565
H(9) H(15) 3.502 ? . 3_665
H(10) O(1) 2.895 ? . 4_664
H(10) O(2) 2.514 ? . 3_565
H(10) O(7) 3.569 ? . 3_565
H(10) C(22) 3.212 ? . 3_565
H(10) H(17) 3.318 ? . 3_665
H(10) H(18) 3.374 ? . 3_665
H(11) S(16) 2.971 ? . 7_565
H(11) O(1) 3.348 ? . 4_664
H(11) C(25) 3.540 ? . 3_665
H(11) H(4) 3.458 ? . .
H(11) H(17) 3.626 ? . 3_665
H(11) H(18) 3.264 ? . 3_665
H(12) S(8) 3.493 ? . 1_655
H(12) O(1) 2.433 ? . 4_664
H(12) O(3) 3.414 ? . 4_664
H(12) C(21) 3.236 ? . 4_664
H(12) H(14) 3.189 ? . 3_665
H(12) H(15) 3.401 ? . 3_665
H(13) O(2) 3.215 ? . .
H(13) O(4) 2.727 ? . .
H(13) N(1) 2.908 ? . 5_455
H(13) C(22) 3.267 ? . .
H(13) C(28) 3.440 ? . 5_455
H(13) H(2) 3.532 ? . 3_565
H(13) H(6) 3.049 ? . .
H(14) S(8) 3.330 ? . 3_565
H(14) O(1) 3.103 ? . 2_555
H(14) O(3) 2.935 ? . 2_555
H(14) O(4) 3.076 ? . .
H(14) C(1) 3.335 ? . 3_565
H(14) C(21) 3.057 ? . 2_555
H(14) H(1) 3.301 ? . 3_565
H(14) H(2) 2.911 ? . 3_565
H(14) H(12) 3.189 ? . 3_665
H(15) O(1) 2.501 ? . 2_555
H(15) O(3) 3.486 ? . 2_555
H(15) O(6) 3.658 ? . 6_555
H(15) N(1) 3.188 ? . 5_455
H(15) C(21) 2.846 ? . 2_555
H(15) C(22) 3.486 ? . 2_555
H(15) C(28) 3.589 ? . 5_455
H(15) H(9) 3.502 ? . 3_665
H(15) H(12) 3.401 ? . 3_665
H(15) H(19) 3.289 ? . 5_455
H(16) S(16) 3.481 ? . .
H(16) N(1) 2.838 ? . 5_455
H(16) N(2) 3.300 ? . 5_455
H(16) C(26) 2.993 ? . 5_455
H(16) C(27) 3.239 ? . 5_455
H(16) C(28) 2.830 ? . 5_455
H(16) H(19) 2.361 ? . 5_455
H(17) O(1) 2.720 ? . 1_655
H(17) O(1) 2.720 ? . 2_555
H(17) O(7) 3.615 ? . 1_655
H(17) C(21) 3.057 ? . 1_655
H(17) C(21) 3.057 ? . 2_555
H(17) C(22) 3.609 ? . 1_655
H(17) C(22) 3.609 ? . 2_555
H(17) H(10) 3.318 ? . 3_665
H(17) H(10) 3.318 ? . 4_565
H(17) H(11) 3.626 ? . 3_665
H(17) H(11) 3.626 ? . 4_565
H(18) O(1) 3.607 ? . 1_655
H(18) O(3) 3.203 ? . 1_655
H(18) O(4) 3.461 ? . 1_655
H(18) O(5) 2.841 ? . 2_655
H(18) C(21) 3.094 ? . 1_655
H(18) C(22) 3.229 ? . 1_655
H(18) C(23) 3.479 ? . 2_655
H(18) H(4) 3.124 ? . 3_665
H(18) H(7) 3.414 ? . 6_545
H(18) H(10) 3.374 ? . 3_665
H(18) H(11) 3.264 ? . 3_665
H(19) S(15) 3.509 ? . 5_545
H(19) S(16) 3.615 ? . 5_545
H(19) O(5) 3.380 ? . 2_655
H(19) O(6) 2.683 ? . 2_655
H(19) C(20) 3.127 ? . 5_545
H(19) C(23) 3.187 ? . 2_655
H(19) H(4) 3.433 ? . 3_665
H(19) H(7) 2.961 ? . 6_545
H(19) H(15) 3.289 ? . 5_545
H(19) H(16) 2.361 ? . 5_545

loop_
_geom_torsion_atom_site_label_1
_geom_torsion_atom_site_label_2
_geom_torsion_atom_site_label_3
_geom_torsion_atom_site_label_4
_geom_torsion
_geom_torsion_publ_flag
_geom_torsion_site_symmetry_1
_geom_torsion_site_symmetry_2
_geom_torsion_site_symmetry_3
_geom_torsion_site_symmetry_4
O(3) Fe(1) O(3) C(21) 44.3(7) ? . . 2_555 2_555
O(3) Fe(1) O(3) C(21) 44.3(7) ? 2_555 . . .
O(3) Fe(1) O(4) C(22) 5.1(4) ? . . . .
O(4) Fe(1) O(3) C(21) -6.6(4) ? . . . .
O(3) Fe(1) O(4) C(22) -161.2(4) ? . . 2_555 2_555
O(4) Fe(1) O(3) C(21) 94.3(4) ? 2_555 . . .
O(3) Fe(1) O(5) C(23) 99.5(4) ? . . . .
O(5) Fe(1) O(3) C(21) -175.8(4) ? . . . .
O(3) Fe(1) O(5) C(23) -92.0(4) ? . . 2_555 2_555
O(5) Fe(1) O(3) C(21) -95.3(4) ? 2_555 . . .
O(3) Fe(1) O(4) C(22) -161.2(4) ? 2_555 . . .
O(4) Fe(1) O(3) C(21) 94.3(4) ? . . 2_555 2_555
O(3) Fe(1) O(4) C(22) 5.1(4) ? 2_555 . 2_555 2_555
O(4) Fe(1) O(3) C(21) -6.6(4) ? 2_555 . 2_555 2_555
O(3) Fe(1) O(5) C(23) -92.0(4) ? 2_555 . . .
O(5) Fe(1) O(3) C(21) -95.3(4) ? . . 2_555 2_555
O(3) Fe(1) O(5) C(23) 99.5(4) ? 2_555 . 2_555 2_555
O(5) Fe(1) O(3) C(21) -175.8(4) ? 2_555 . 2_555 2_555
O(4) Fe(1) O(4) C(22) -81.2(4) ? . . 2_555 2_555
O(4) Fe(1) O(4) C(22) -81.2(4) ? 2_555 . . .
O(4) Fe(1) O(5) C(23) 31.2(11) ? . . . .
O(5) Fe(1) O(4) C(22) 74.8(10) ? . . . .
O(4) Fe(1) O(5) C(23) -172.4(4) ? . . 2_555 2_555
O(5) Fe(1) O(4) C(22) 103.5(4) ? 2_555 . . .
O(4) Fe(1) O(5) C(23) -172.4(4) ? 2_555 . . .
O(5) Fe(1) O(4) C(22) 103.5(4) ? . . 2_555 2_555
O(4) Fe(1) O(5) C(23) 31.2(11) ? 2_555 . 2_555 2_555
O(5) Fe(1) O(4) C(22) 74.8(10) ? 2_555 . 2_555 2_555
O(5) Fe(1) O(5) C(23) 2.0(4) ? . . 2_555 2_555
O(5) Fe(1) O(5) C(23) 2.0(4) ? 2_555 . . .
C(14) S(2) C(15) S(5) 1.8(3) ? . . . .
C(14) S(2) C(15) C(16) -178.7(5) ? . . . .
C(15) S(2) C(14) S(13) 180.0(2) ? . . . .
C(15) S(2) C(14) C(13) -2.0(5) ? . . . .
C(16) S(3) C(17) S(14) 179.1(3) ? . . . .
C(16) S(3) C(17) C(18) -2.9(5) ? . . . .
C(17) S(3) C(16) S(4) 4.9(3) ? . . . .
C(17) S(3) C(16) C(15) -177.3(5) ? . . . .
C(16) S(4) C(18) S(15) 178.9(3) ? . . . .
C(16) S(4) C(18) C(17) 3.0(5) ? . . . .
C(18) S(4) C(16) S(3) -4.9(4) ? . . . .
C(18) S(4) C(16) C(15) 177.3(5) ? . . . .
C(13) S(5) C(15) S(2) -1.1(3) ? . . . .
C(13) S(5) C(15) C(16) 179.4(5) ? . . . .
C(15) S(5) C(13) S(12) -176.2(3) ? . . . .
C(15) S(5) C(13) C(14) -0.3(4) ? . . . .
C(4) S(6) C(5) S(9) 0.5(4) ? . . . .
C(4) S(6) C(5) C(6) -179.5(5) ? . . . .
C(5) S(6) C(4) S(17) -179.6(3) ? . . . .
C(5) S(6) C(4) C(3) 0.2(4) ? . . . .
C(6) S(7) C(8) S(16) 176.2(3) ? . . . .
C(6) S(7) C(8) C(7) -0.9(5) ? . . . .
C(8) S(7) C(6) S(10) 0.2(2) ? . . . .
C(8) S(7) C(6) C(5) -179.8(5) ? . . . .
C(1) S(8) C(3) S(9) -165.4(3) ? . . . .
C(1) S(8) C(3) C(4) 15.6(6) ? . . . .
C(3) S(8) C(1) C(2) -48.3(5) ? . . . .
C(3) S(9) C(5) S(6) -0.8(4) ? . . . .
C(3) S(9) C(5) C(6) 179.2(5) ? . . . .
C(5) S(9) C(3) S(8) -178.3(3) ? . . . .
C(5) S(9) C(3) C(4) 0.9(5) ? . . . .
C(6) S(10) C(7) S(11) -178.7(3) ? . . . .
C(6) S(10) C(7) C(8) -1.0(5) ? . . . .
C(7) S(10) C(6) S(7) 0.3(3) ? . . . .
C(7) S(10) C(6) C(5) -179.7(4) ? . . . .
C(7) S(11) C(9) C(10) 59.4(6) ? . . . .
C(9) S(11) C(7) S(10) 150.6(4) ? . . . .
C(9) S(11) C(7) C(8) -26.9(6) ? . . . .
C(11) S(12) C(13) S(5) -179.6(4) ? . . . .
C(11) S(12) C(13) C(14) 5.0(8) ? . . . .
C(13) S(12) C(11) C(12) -23.5(12) ? . . . .
C(12) S(13) C(14) S(2) -167.5(4) ? . . . .
C(12) S(13) C(14) C(13) 14.7(7) ? . . . .
C(14) S(13) C(12) C(11) -32.0(11) ? . . . .
C(17) S(14) C(19) C(20) 42.9(12) ? . . . .
C(19) S(14) C(17) S(3) 146.8(6) ? . . . .
C(19) S(14) C(17) C(18) -31.0(7) ? . . . .
C(18) S(15) C(20) C(19) -7.6(12) ? . . . .
C(20) S(15) C(18) S(4) -155.5(4) ? . . . .
C(20) S(15) C(18) C(17) 19.9(6) ? . . . .
C(8) S(16) C(10) C(9) 35.8(6) ? . . . .
C(10) S(16) C(8) S(7) -179.1(4) ? . . . .
C(10) S(16) C(8) C(7) -2.4(7) ? . . . .
C(2) S(17) C(4) S(6) -167.8(3) ? . . . .
C(2) S(17) C(4) C(3) 12.4(6) ? . . . .
C(4) S(17) C(2) C(1) -44.6(5) ? . . . .
Fe(1) O(3) C(21) O(1) -173.0(5) ? . . . .
Fe(1) O(3) C(21) C(22) 6.8(6) ? . . . .
Fe(1) O(4) C(22) O(2) 177.8(5) ? . . . .
Fe(1) O(4) C(22) C(21) -2.9(6) ? . . . .
Fe(1) O(5) C(23) O(6) 175.8(6) ? . . . .
Fe(1) O(5) C(23) C(23) -5.0(7) ? . . . 2_555
C(26) N(2) C(26) C(25) 3.1(14) ? . . 2_655 2_655
C(26) N(2) C(26) C(25) 3.1(14) ? 2_655 . . .
C(27) N(2) C(26) C(25) -176.9(8) ? . . . .
C(28) N(2) C(26) C(25) -176.9(8) ? . . . .
C(27) N(2) C(26) C(25) -176.9(8) ? . . 2_655 2_655
C(28) N(2) C(26) C(25) -176.9(8) ? . . 2_655 2_655
S(8) C(1) C(2) S(17) 68.2(5) ? . . . .
S(8) C(3) C(4) S(6) 178.3(3) ? . . . .
S(8) C(3) C(4) S(17) -1.9(9) ? . . . .
S(9) C(3) C(4) S(6) -0.8(6) ? . . . .
S(9) C(3) C(4) S(17) 179.0(3) ? . . . .
S(6) C(5) C(6) S(7) 0.2(6) ? . . . .
S(6) C(5) C(6) S(10) -179.7(3) ? . . . .
S(9) C(5) C(6) S(7) -179.7(3) ? . . . .
S(9) C(5) C(6) S(10) 0.4(6) ? . . . .
S(10) C(7) C(8) S(7) 1.3(6) ? . . . .
S(10) C(7) C(8) S(16) -175.3(3) ? . . . .
S(11) C(7) C(8) S(7) 178.7(3) ? . . . .
S(11) C(7) C(8) S(16) 2.1(9) ? . . . .
S(11) C(9) C(10) S(16) -69.7(7) ? . . . .
S(12) C(11) C(12) S(13) 41.2(16) ? . . . .
S(5) C(13) C(14) S(2) 1.6(6) ? . . . .
S(5) C(13) C(14) S(13) 179.3(3) ? . . . .
S(12) C(13) C(14) S(2) 176.9(3) ? . . . .
S(12) C(13) C(14) S(13) -5.4(9) ? . . . .
S(2) C(15) C(16) S(3) -179.2(3) ? . . . .
S(2) C(15) C(16) S(4) -1.6(7) ? . . . .
S(5) C(15) C(16) S(3) 0.3(6) ? . . . .
S(5) C(15) C(16) S(4) 177.9(3) ? . . . .
S(3) C(17) C(18) S(4) -0.1(5) ? . . . .
S(3) C(17) C(18) S(15) -175.4(3) ? . . . .
S(14) C(17) C(18) S(4) 177.7(3) ? . . . .
S(14) C(17) C(18) S(15) 2.4(8) ? . . . .
S(14) C(19) C(20) S(15) -25.9(17) ? . . . .
O(1) C(21) C(22) O(2) -3.4(9) ? . . . .
O(1) C(21) C(22) O(4) 177.2(6) ? . . . .
O(3) C(21) C(22) O(2) 176.7(5) ? . . . .
O(3) C(21) C(22) O(4) -2.7(8) ? . . . .
O(5) C(23) C(23) O(5) 6.6(8) ? . . 2_555 2_555
O(5) C(23) C(23) O(6) -174.2(6) ? . . 2_555 2_555
O(6) C(23) C(23) O(5) -174.2(6) ? . . 2_555 2_555
O(6) C(23) C(23) O(6) 5.1(10) ? . . 2_555 2_555
C(25) C(24) C(25) C(26) 3.7(19) ? . . 2_655 2_655
C(25) C(24) C(25) C(26) 3.7(19) ? 2_655 . . .
C(24) C(25) C(26) N(2) -6.7(19) ? . . . .
C(24) C(25) C(26) C(27) -6.9(19) ? . . . .
C(25) C(26) C(27) N(2) 3.2(9) ? . . . .
C(25) C(26) C(27) C(28) -176.8(9) ? . . . .
C(25) C(26) C(27) C(26) 3.2(13) ? . . . 2_655

loop_
_cod_changelog_entry_id
_cod_changelog_entry_author
_cod_changelog_entry_date
_cod_changelog_entry_text
1 'Vaitkus, Antanas' 2022-05-06T17:55:00+03:00 'Updated bibliographic information.'
